data_7251991
loop_
_publ_author_name
'Xiang, Zeng-Ni'
'Zhao, Jin-Ping'
'Xian, Zhong-Mei'
'Wang, Zhonghua'
'Xu, Mei-Yu'
'Liang, Guang-Ming'

_publ_section_title
;
 Syntheses, Crystal Structure, and Photochromic Properties of a New Stable
 Ti (&#x2163;) Complex
;
_journal_name_full CrystEngComm
_journal_paper_doi 10.1039/D6CE00138F
_journal_year 2026
_chemical_formula_moiety 'C24 H12 N4 O8 Ti, C2 H6 O'
_chemical_formula_sum 'C26 H18 N4 O9 Ti'
_chemical_formula_weight 578.34
_space_group_crystal_system triclinic
_space_group_IT_number 2
_space_group_name_Hall '-P 1'
_space_group_name_H-M_alt 'P -1'
_atom_sites_solution_hydrogens mixed
_audit_creation_date 2025-12-06
_audit_creation_method
;
Olex2 1.2
(compiled 2018.05.29 svn.r3508 for OlexSys, GUI svn.r5506)
;
_audit_update_record
;
2026-01-03 deposited with the CCDC.	2026-05-15 downloaded from the CCDC.
;
_cell_angle_alpha 85.619(2)
_cell_angle_beta 81.820(3)
_cell_angle_gamma 78.628(3)
_cell_formula_units_Z 2
_cell_length_a 7.6950(5)
_cell_length_b 9.4983(6)
_cell_length_c 16.4693(10)
_cell_measurement_reflns_used 7655
_cell_measurement_temperature 170(2)
_cell_measurement_theta_max 56.851
_cell_measurement_theta_min 4.136
_cell_volume 1166.64(13)
_computing_cell_refinement 'SAINT V8.40B (?, 2016)'
_computing_data_reduction 'SAINT V8.40B (?, 2016)'
_computing_molecular_graphics 'Olex2 (Dolomanov et al., 2009)'
_computing_publication_material 'Olex2 (Dolomanov et al., 2009)'
_computing_structure_refinement 'XL (Sheldrick, 2008)'
_diffrn_ambient_temperature 170.0
_diffrn_measured_fraction_theta_full 0.997
_diffrn_measured_fraction_theta_max 0.994
_diffrn_measurement_device_type 'Bruker Smart Apex CCD area detector'
_diffrn_radiation_type GaK\a
_diffrn_radiation_wavelength 1.34139
_diffrn_reflns_av_R_equivalents 0.0704
_diffrn_reflns_av_unetI/netI 0.0758
_diffrn_reflns_Laue_measured_fraction_full 0.997
_diffrn_reflns_Laue_measured_fraction_max 0.994
_diffrn_reflns_limit_h_max 9
_diffrn_reflns_limit_h_min -9
_diffrn_reflns_limit_k_max 11
_diffrn_reflns_limit_k_min -11
_diffrn_reflns_limit_l_max 20
_diffrn_reflns_limit_l_min -20
_diffrn_reflns_number 18540
_diffrn_reflns_point_group_measured_fraction_full 0.997
_diffrn_reflns_point_group_measured_fraction_max 0.994
_diffrn_reflns_theta_full 53.594
_diffrn_reflns_theta_max 57.045
_diffrn_reflns_theta_min 2.361
_exptl_absorpt_coefficient_mu 2.383
_exptl_absorpt_correction_T_max 0.7512
_exptl_absorpt_correction_T_min 0.4835
_exptl_absorpt_correction_type multi-scan
_exptl_absorpt_process_details
;
SADABS-2016/2 (Bruker,2016/2) was used for absorption correction.
wR2(int) was 0.1793 before and 0.0996 after correction.
The Ratio of minimum to maximum transmission is 0.6436.
The \l/2 correction factor is Not present.
;
_exptl_crystal_colour 'clear light colourless'
_exptl_crystal_colour_lustre clear
_exptl_crystal_colour_modifier light
_exptl_crystal_colour_primary colourless
_exptl_crystal_density_diffrn 1.646
_exptl_crystal_description block
_exptl_crystal_F_000 592
_exptl_crystal_size_max 0.32
_exptl_crystal_size_mid 0.03
_exptl_crystal_size_min 0.02
_refine_diff_density_max 0.651
_refine_diff_density_min -0.931
_refine_diff_density_rms 0.177
_refine_ls_extinction_method none
_refine_ls_goodness_of_fit_ref 1.080
_refine_ls_hydrogen_treatment constr
_refine_ls_matrix_type full
_refine_ls_number_parameters 362
_refine_ls_number_reflns 4763
_refine_ls_number_restraints 0
_refine_ls_restrained_S_all 1.080
_refine_ls_R_factor_all 0.0729
_refine_ls_R_factor_gt 0.0600
_refine_ls_shift/su_max 0.000
_refine_ls_shift/su_mean 0.000
_refine_ls_structure_factor_coef Fsqd
_refine_ls_weighting_details 'w=1/[\s^2^(Fo^2^)+(0.1234P)^2^+0.0398P] where P=(Fo^2^+2Fc^2^)/3'
_refine_ls_weighting_scheme calc
_refine_ls_wR_factor_gt 0.1658
_refine_ls_wR_factor_ref 0.1801
_reflns_Friedel_coverage 0.000
_reflns_number_gt 3946
_reflns_number_total 4763
_reflns_threshold_expression 'I > 2\s(I)'
_publcif_datablock.id {f398b83e-49b2-4f56-ab37-8df244c670b1}

_cod_data_source_file d6ce00138f2.cif
_cod_data_source_block 231013_231007155408_1_zlj_0m
_cod_database_code 7251991
_shelx_shelxl_version_number 2014/7
_shelx_space_group_comment
;
The symmetry employed for this shelxl refinement is uniquely defined
by the following loop, which should always be used as a source of
symmetry information in preference to the above space-group names.
They are only intended as comments.
;
_olex2_refinement_description
;
1. Fixed Uiso
 At 1.2 times of:
  All C(H) groups, All C(H,H) groups
 At 1.5 times of:
  All C(H,H,H) groups, All O(H) groups
2.a Riding coordinates:
 O9(H9A)
2.b Secondary CH2 refined with riding coordinates:
 C26(H26A,H26B)
2.c Aromatic/amide H refined with riding coordinates:
 C22(H22), C4(H4), C16(H16), C9(H9), C5(H5), C10(H10), C20(H20), C3(H3),
 C15(H15), C8(H8), C21(H21), C17(H17)
2.d Idealised Me refined as rotating group:
 C25(H25A,H25B,H25C)
;
_olex2_submission_special_instructions 'No special instructions were received'
_publcif_funding_html
;
;

loop_
_space_group_symop_operation_xyz
'x, y, z'
'-x, -y, -z'

loop_
_atom_site_label
_atom_site_type_symbol
_atom_site_fract_x
_atom_site_fract_y
_atom_site_fract_z
_atom_site_U_iso_or_equiv
_atom_site_adp_type
_atom_site_occupancy
_atom_site_site_symmetry_order
_atom_site_calc_flag
_atom_site_refinement_flags_posn
_atom_site_refinement_flags_adp
_atom_site_refinement_flags_occupancy
_atom_site_disorder_assembly
_atom_site_disorder_group
Ti1 Ti 0.20989(6) 0.08753(5) 0.22554(3) 0.01701(19) Uani 1 1 d . . . . .
O2 O 0.3270(2) -0.05836(19) 0.30696(12) 0.0221(4) Uani 1 1 d . . . . .
O1 O 0.4905(3) -0.2717(2) 0.33973(13) 0.0268(5) Uani 1 1 d . . . . .
O4 O -0.0660(3) 0.4623(2) 0.12798(13) 0.0274(5) Uani 1 1 d . . . . .
O7 O 0.4354(2) 0.1461(2) 0.16639(12) 0.0221(4) Uani 1 1 d . . . . .
O6 O 0.0083(2) -0.01497(19) 0.22040(12) 0.0219(4) Uani 1 1 d . . . . .
O8 O 0.6616(3) 0.2646(2) 0.15774(14) 0.0340(5) Uani 1 1 d . . . . .
O5 O -0.2657(3) -0.0565(2) 0.26639(14) 0.0338(5) Uani 1 1 d . . . . .
O3 O 0.0613(2) 0.28229(19) 0.20912(12) 0.0227(4) Uani 1 1 d . . . . .
N3 N 0.0275(3) 0.1187(2) 0.34320(14) 0.0209(5) Uani 1 1 d . . . . .
N4 N 0.3087(3) 0.2191(2) 0.30930(14) 0.0199(5) Uani 1 1 d . . . . .
N2 N 0.1688(3) 0.1142(2) 0.09498(14) 0.0185(5) Uani 1 1 d . . . . .
N1 N 0.3476(3) -0.1052(2) 0.15769(14) 0.0184(5) Uani 1 1 d . . . . .
C22 C 0.5318(4) 0.3527(3) 0.3259(2) 0.0296(7) Uani 1 1 d . . . . .
H22 H 0.6384 0.3863 0.3046 0.035 Uiso 1 1 calc R . . . .
C14 C -0.1178(3) 0.0605(3) 0.35090(17) 0.0227(6) Uani 1 1 d . . . . .
C13 C -0.1332(3) -0.0105(3) 0.27478(18) 0.0231(6) Uani 1 1 d . . . . .
C11 C 0.0728(3) 0.2382(3) 0.07025(17) 0.0202(6) Uani 1 1 d . . . . .
C23 C 0.4579(4) 0.2688(3) 0.28085(18) 0.0225(6) Uani 1 1 d . . . . .
C1 C 0.4235(3) -0.1834(3) 0.28950(17) 0.0203(6) Uani 1 1 d . . . . .
C4 C 0.5275(4) -0.3493(3) 0.08135(19) 0.0269(7) Uani 1 1 d . . . . .
H4 H 0.5901 -0.4336 0.0550 0.032 Uiso 1 1 calc R . . . .
C16 C -0.2055(4) 0.1409(4) 0.4869(2) 0.0356(8) Uani 1 1 d . . . . .
H16 H -0.2860 0.1480 0.5364 0.043 Uiso 1 1 calc R . . . .
C19 C 0.2247(4) 0.2503(3) 0.38470(17) 0.0241(6) Uani 1 1 d . . . . .
C24 C 0.5294(4) 0.2253(3) 0.19522(18) 0.0226(6) Uani 1 1 d . . . . .
C9 C 0.1116(4) 0.1655(3) -0.06723(18) 0.0250(6) Uani 1 1 d . . . . .
H9 H 0.0920 0.1831 -0.1231 0.030 Uiso 1 1 calc R . . . .
C2 C 0.4399(3) -0.2133(3) 0.20093(17) 0.0201(6) Uani 1 1 d . . . . .
C7 C 0.2381(3) 0.0127(3) 0.03986(17) 0.0201(6) Uani 1 1 d . . . . .
C6 C 0.3424(3) -0.1156(3) 0.07794(17) 0.0195(6) Uani 1 1 d . . . . .
C5 C 0.4309(4) -0.2394(3) 0.03679(19) 0.0255(6) Uani 1 1 d . . . . .
H5 H 0.4246 -0.2472 -0.0198 0.031 Uiso 1 1 calc R . . . .
C10 C 0.0401(4) 0.2700(3) -0.01022(18) 0.0233(6) Uani 1 1 d . . . . .
H10 H -0.0285 0.3598 -0.0261 0.028 Uiso 1 1 calc R . . . .
C18 C 0.0612(4) 0.1899(3) 0.40504(18) 0.0246(6) Uani 1 1 d . . . . .
C12 C 0.0136(3) 0.3393(3) 0.13910(18) 0.0214(6) Uani 1 1 d . . . . .
C20 C 0.2918(4) 0.3337(3) 0.43394(19) 0.0327(7) Uani 1 1 d . . . . .
H20 H 0.2339 0.3546 0.4877 0.039 Uiso 1 1 calc R . . . .
C3 C 0.5333(4) -0.3374(3) 0.16387(19) 0.0256(6) Uani 1 1 d . . . . .
H3 H 0.5998 -0.4125 0.1947 0.031 Uiso 1 1 calc R . . . .
C15 C -0.2386(4) 0.0688(3) 0.4225(2) 0.0319(7) Uani 1 1 d . . . . .
H15 H -0.3414 0.0260 0.4272 0.038 Uiso 1 1 calc R . . . .
C8 C 0.2118(4) 0.0353(3) -0.04168(17) 0.0232(6) Uani 1 1 d . . . . .
H8 H 0.2613 -0.0368 -0.0797 0.028 Uiso 1 1 calc R . . . .
C21 C 0.4450(5) 0.3857(3) 0.4029(2) 0.0353(8) Uani 1 1 d . . . . .
H21 H 0.4908 0.4450 0.4352 0.042 Uiso 1 1 calc R . . . .
C17 C -0.0548(4) 0.2027(3) 0.47892(19) 0.0318(7) Uani 1 1 d . . . . .
H17 H -0.0307 0.2527 0.5226 0.038 Uiso 1 1 calc R . . . .
O9 O 0.8472(3) -0.3304(3) 0.37834(15) 0.0495(7) Uani 1 1 d . . . . .
H9A H 0.7373 -0.3051 0.3757 0.074 Uiso 1 1 d R . . . .
C26 C 0.9260(4) -0.4199(4) 0.3130(2) 0.0369(8) Uani 1 1 d . . . . .
H26A H 0.8479 -0.4037 0.2690 0.044 Uiso 1 1 calc R . . . .
H26B H 0.9379 -0.5219 0.3329 0.044 Uiso 1 1 calc R . . . .
C25 C 1.1067(4) -0.3889(3) 0.2790(2) 0.0381(8) Uani 1 1 d . . . . .
H25A H 1.1656 -0.4599 0.2388 0.057 Uiso 1 1 calc GR . . . .
H25B H 1.1796 -0.3941 0.3237 0.057 Uiso 1 1 calc GR . . . .
H25C H 1.0932 -0.2923 0.2521 0.057 Uiso 1 1 calc GR . . . .

loop_
_atom_site_aniso_label
_atom_site_aniso_U_11
_atom_site_aniso_U_22
_atom_site_aniso_U_33
_atom_site_aniso_U_23
_atom_site_aniso_U_13
_atom_site_aniso_U_12
Ti1 0.0142(3) 0.0189(3) 0.0160(3) 0.00048(19) 0.00115(19) -0.00118(19)
O2 0.0186(9) 0.0226(9) 0.0213(10) 0.0018(8) 0.0020(8) 0.0009(7)
O1 0.0242(10) 0.0287(10) 0.0247(11) 0.0057(8) -0.0034(8) -0.0008(8)
O4 0.0316(11) 0.0190(9) 0.0286(12) 0.0036(8) -0.0027(9) 0.0003(8)
O7 0.0176(9) 0.0264(10) 0.0216(10) -0.0005(8) 0.0004(8) -0.0052(7)
O6 0.0169(9) 0.0243(9) 0.0229(10) 0.0008(8) 0.0022(8) -0.0043(7)
O8 0.0259(11) 0.0447(12) 0.0342(13) -0.0047(10) 0.0051(9) -0.0193(9)
O5 0.0201(10) 0.0429(12) 0.0386(14) 0.0038(10) 0.0008(9) -0.0120(9)
O3 0.0229(9) 0.0198(9) 0.0228(11) 0.0015(8) -0.0024(8) 0.0008(7)
N3 0.0187(11) 0.0222(11) 0.0180(12) 0.0018(9) -0.0001(9) 0.0025(9)
N4 0.0222(11) 0.0205(10) 0.0162(11) 0.0001(9) -0.0052(9) -0.0005(9)
N2 0.0146(10) 0.0207(11) 0.0181(12) 0.0022(9) 0.0014(9) -0.0026(8)
N1 0.0135(10) 0.0207(10) 0.0195(12) -0.0002(9) 0.0012(9) -0.0027(8)
C22 0.0316(15) 0.0266(14) 0.0335(18) 0.0005(13) -0.0126(13) -0.0077(12)
C14 0.0178(13) 0.0264(13) 0.0197(14) 0.0040(11) 0.0010(11) 0.0018(10)
C13 0.0161(13) 0.0223(13) 0.0271(16) 0.0070(11) 0.0016(11) -0.0007(10)
C11 0.0169(12) 0.0216(13) 0.0211(14) 0.0024(11) -0.0005(11) -0.0037(10)
C23 0.0232(13) 0.0213(12) 0.0235(15) -0.0005(11) -0.0069(11) -0.0029(10)
C1 0.0129(11) 0.0224(13) 0.0238(15) 0.0030(11) 0.0004(10) -0.0024(10)
C4 0.0242(14) 0.0234(13) 0.0304(16) -0.0066(12) 0.0020(12) 0.0000(11)
C16 0.0284(15) 0.0460(18) 0.0225(16) 0.0061(13) 0.0096(13) 0.0052(14)
C19 0.0273(14) 0.0254(13) 0.0173(14) -0.0004(11) -0.0048(11) 0.0016(11)
C24 0.0191(13) 0.0242(13) 0.0253(15) 0.0022(11) -0.0058(11) -0.0053(11)
C9 0.0250(14) 0.0332(15) 0.0180(14) 0.0049(12) -0.0045(11) -0.0094(12)
C2 0.0141(12) 0.0205(12) 0.0243(15) 0.0014(11) 0.0007(10) -0.0031(10)
C7 0.0164(12) 0.0233(13) 0.0193(14) -0.0005(10) 0.0023(10) -0.0040(10)
C6 0.0143(12) 0.0229(13) 0.0206(14) -0.0022(11) 0.0016(10) -0.0043(10)
C5 0.0229(13) 0.0278(14) 0.0244(15) -0.0061(12) 0.0030(11) -0.0037(11)
C10 0.0224(13) 0.0241(13) 0.0225(15) 0.0043(11) -0.0026(11) -0.0043(11)
C18 0.0251(14) 0.0242(13) 0.0190(14) 0.0013(11) -0.0017(12) 0.0066(11)
C12 0.0167(12) 0.0239(13) 0.0225(14) 0.0007(11) 0.0001(11) -0.0036(10)
C20 0.0397(17) 0.0364(16) 0.0207(15) -0.0055(13) -0.0079(13) 0.0001(14)
C3 0.0218(13) 0.0230(13) 0.0284(16) 0.0000(12) 0.0008(12) 0.0015(11)
C15 0.0225(14) 0.0373(16) 0.0290(17) 0.0072(13) 0.0058(13) 0.0012(12)
C8 0.0203(13) 0.0284(14) 0.0201(14) -0.0019(11) 0.0003(11) -0.0050(11)
C21 0.0435(19) 0.0302(16) 0.0357(19) -0.0068(14) -0.0144(15) -0.0067(14)
C17 0.0343(16) 0.0355(16) 0.0191(15) 0.0008(12) 0.0010(13) 0.0044(13)
O9 0.0338(13) 0.0770(18) 0.0308(14) -0.0132(13) -0.0066(11) 0.0120(12)
C26 0.0276(15) 0.0384(17) 0.043(2) -0.0071(15) 0.0009(14) -0.0051(13)
C25 0.0263(16) 0.0311(16) 0.055(2) 0.0007(15) -0.0017(15) -0.0038(13)

loop_
_atom_type_symbol
_atom_type_description
_atom_type_scat_dispersion_real
_atom_type_scat_dispersion_imag
_atom_type_scat_source
C C 0.0148 0.0070 'International Tables Vol C Tables 4.2.6.8 and 6.1.1.4'
H H 0.0000 0.0000 'International Tables Vol C Tables 4.2.6.8 and 6.1.1.4'
N N 0.0253 0.0136 'International Tables Vol C Tables 4.2.6.8 and 6.1.1.4'
O O 0.0412 0.0250 'International Tables Vol C Tables 4.2.6.8 and 6.1.1.4'
Ti Ti 0.3610 1.4673 'International Tables Vol C Tables 4.2.6.8 and 6.1.1.4'

loop_
_geom_angle_atom_site_label_1
_geom_angle_atom_site_label_2
_geom_angle_atom_site_label_3
_geom_angle
_geom_angle_site_symmetry_1
_geom_angle_site_symmetry_3
_geom_angle_publ_flag
O2 Ti1 N3 75.04(8) . . ?
O2 Ti1 N4 75.62(8) . . ?
O2 Ti1 N2 140.99(8) . . ?
O2 Ti1 N1 72.28(8) . . ?
O7 Ti1 O2 97.32(8) . . ?
O7 Ti1 N3 140.55(9) . . ?
O7 Ti1 N4 72.14(8) . . ?
O7 Ti1 N2 75.17(8) . . ?
O7 Ti1 N1 76.29(7) . . ?
O6 Ti1 O2 94.39(8) . . ?
O6 Ti1 O7 146.95(8) . . ?
O6 Ti1 N3 72.42(8) . . ?
O6 Ti1 N4 140.88(8) . . ?
O6 Ti1 N2 76.30(8) . . ?
O6 Ti1 N1 78.08(7) . . ?
O3 Ti1 O2 146.05(8) . . ?
O3 Ti1 O7 93.44(8) . . ?
O3 Ti1 O6 93.85(8) . . ?
O3 Ti1 N3 76.24(8) . . ?
O3 Ti1 N4 77.29(8) . . ?
O3 Ti1 N2 72.93(8) . . ?
O3 Ti1 N1 141.66(9) . . ?
N3 Ti1 N4 68.47(8) . . ?
N2 Ti1 N3 133.87(8) . . ?
N2 Ti1 N4 133.74(8) . . ?
N2 Ti1 N1 68.74(8) . . ?
N1 Ti1 N3 133.52(8) . . ?
N1 Ti1 N4 130.97(8) . . ?
C1 O2 Ti1 125.54(18) . . ?
C24 O7 Ti1 125.68(17) . . ?
C13 O6 Ti1 125.53(18) . . ?
C12 O3 Ti1 125.30(16) . . ?
C14 N3 Ti1 116.63(18) . . ?
C14 N3 C18 120.5(2) . . ?
C18 N3 Ti1 122.90(19) . . ?
C23 N4 Ti1 116.90(18) . . ?
C23 N4 C19 120.0(2) . . ?
C19 N4 Ti1 123.08(19) . . ?
C11 N2 Ti1 117.17(17) . . ?
C11 N2 C7 119.4(2) . . ?
C7 N2 Ti1 123.45(18) . . ?
C2 N1 Ti1 116.80(18) . . ?
C6 N1 Ti1 122.73(17) . . ?
C6 N1 C2 120.5(2) . . ?
C23 C22 H22 121.4 . . ?
C21 C22 H22 121.4 . . ?
C21 C22 C23 117.3(3) . . ?
N3 C14 C13 112.2(2) . . ?
N3 C14 C15 121.9(3) . . ?
C15 C14 C13 125.9(3) . . ?
O6 C13 C14 112.6(2) . . ?
O5 C13 O6 125.3(3) . . ?
O5 C13 C14 122.2(2) . . ?
N2 C11 C10 123.0(2) . . ?
N2 C11 C12 111.7(2) . . ?
C10 C11 C12 125.2(2) . . ?
N4 C23 C22 122.7(3) . . ?
N4 C23 C24 112.1(2) . . ?
C22 C23 C24 125.2(3) . . ?
O2 C1 C2 113.1(2) . . ?
O1 C1 O2 124.8(3) . . ?
O1 C1 C2 122.1(2) . . ?
C5 C4 H4 119.8 . . ?
C3 C4 H4 119.8 . . ?
C3 C4 C5 120.4(2) . . ?
C15 C16 H16 120.1 . . ?
C15 C16 C17 119.9(3) . . ?
C17 C16 H16 120.1 . . ?
N4 C19 C18 112.6(2) . . ?
N4 C19 C20 120.5(3) . . ?
C20 C19 C18 126.8(3) . . ?
O7 C24 C23 113.2(2) . . ?
O8 C24 O7 125.1(3) . . ?
O8 C24 C23 121.7(3) . . ?
C10 C9 H9 120.2 . . ?
C8 C9 H9 120.2 . . ?
C8 C9 C10 119.5(3) . . ?
N1 C2 C1 112.2(2) . . ?
N1 C2 C3 121.3(3) . . ?
C3 C2 C1 126.5(3) . . ?
N2 C7 C6 111.6(2) . . ?
N2 C7 C8 121.4(2) . . ?
C8 C7 C6 126.9(2) . . ?
N1 C6 C7 113.4(2) . . ?
N1 C6 C5 121.3(3) . . ?
C5 C6 C7 125.3(3) . . ?
C4 C5 C6 117.9(3) . . ?
C4 C5 H5 121.0 . . ?
C6 C5 H5 121.0 . . ?
C11 C10 C9 117.7(3) . . ?
C11 C10 H10 121.2 . . ?
C9 C10 H10 121.2 . . ?
N3 C18 C19 112.8(2) . . ?
N3 C18 C17 120.8(3) . . ?
C17 C18 C19 126.4(3) . . ?
O4 C12 O3 125.2(3) . . ?
O4 C12 C11 122.0(3) . . ?
O3 C12 C11 112.8(2) . . ?
C19 C20 H20 120.8 . . ?
C21 C20 C19 118.5(3) . . ?
C21 C20 H20 120.8 . . ?
C4 C3 C2 118.6(3) . . ?
C4 C3 H3 120.7 . . ?
C2 C3 H3 120.7 . . ?
C14 C15 H15 120.8 . . ?
C16 C15 C14 118.5(3) . . ?
C16 C15 H15 120.8 . . ?
C9 C8 H8 120.5 . . ?
C7 C8 C9 119.0(3) . . ?
C7 C8 H8 120.5 . . ?
C22 C21 C20 120.9(3) . . ?
C22 C21 H21 119.5 . . ?
C20 C21 H21 119.5 . . ?
C16 C17 C18 118.6(3) . . ?
C16 C17 H17 120.7 . . ?
C18 C17 H17 120.7 . . ?
C26 O9 H9A 109.3 . . ?
O9 C26 H26A 109.5 . . ?
O9 C26 H26B 109.5 . . ?
O9 C26 C25 110.7(3) . . ?
H26A C26 H26B 108.1 . . ?
C25 C26 H26A 109.5 . . ?
C25 C26 H26B 109.5 . . ?
C26 C25 H25A 109.5 . . ?
C26 C25 H25B 109.5 . . ?
C26 C25 H25C 109.5 . . ?
H25A C25 H25B 109.5 . . ?
H25A C25 H25C 109.5 . . ?
H25B C25 H25C 109.5 . . ?

loop_
_geom_bond_atom_site_label_1
_geom_bond_atom_site_label_2
_geom_bond_distance
_geom_bond_site_symmetry_2
_geom_bond_publ_flag
Ti1 O2 2.024(2) . ?
Ti1 O7 2.0219(18) . ?
Ti1 O6 2.0020(19) . ?
Ti1 O3 1.9952(18) . ?
Ti1 N3 2.228(2) . ?
Ti1 N4 2.232(2) . ?
Ti1 N2 2.206(2) . ?
Ti1 N1 2.221(2) . ?
O2 C1 1.299(3) . ?
O1 C1 1.224(4) . ?
O4 C12 1.221(3) . ?
O7 C24 1.296(3) . ?
O6 C13 1.304(3) . ?
O8 C24 1.222(3) . ?
O5 C13 1.214(4) . ?
O3 C12 1.305(4) . ?
N3 C14 1.328(4) . ?
N3 C18 1.346(4) . ?
N4 C23 1.337(4) . ?
N4 C19 1.342(3) . ?
N2 C11 1.330(3) . ?
N2 C7 1.353(3) . ?
N1 C2 1.345(4) . ?
N1 C6 1.331(4) . ?
C22 H22 0.9500 . ?
C22 C23 1.377(4) . ?
C22 C21 1.374(5) . ?
C14 C13 1.498(4) . ?
C14 C15 1.391(4) . ?
C11 C10 1.384(4) . ?
C11 C12 1.504(4) . ?
C23 C24 1.497(4) . ?
C1 C2 1.490(4) . ?
C4 H4 0.9500 . ?
C4 C5 1.383(4) . ?
C4 C3 1.380(4) . ?
C16 H16 0.9500 . ?
C16 C15 1.382(5) . ?
C16 C17 1.386(5) . ?
C19 C18 1.470(4) . ?
C19 C20 1.390(4) . ?
C9 H9 0.9500 . ?
C9 C10 1.396(4) . ?
C9 C8 1.391(4) . ?
C2 C3 1.389(4) . ?
C7 C6 1.470(4) . ?
C7 C8 1.381(4) . ?
C6 C5 1.408(3) . ?
C5 H5 0.9500 . ?
C10 H10 0.9500 . ?
C18 C17 1.401(4) . ?
C20 H20 0.9500 . ?
C20 C21 1.383(5) . ?
C3 H3 0.9500 . ?
C15 H15 0.9500 . ?
C8 H8 0.9500 . ?
C21 H21 0.9500 . ?
C17 H17 0.9500 . ?
O9 H9A 0.8392 . ?
O9 C26 1.413(4) . ?
C26 H26A 0.9900 . ?
C26 H26B 0.9900 . ?
C26 C25 1.500(4) . ?
C25 H25A 0.9800 . ?
C25 H25B 0.9800 . ?
C25 H25C 0.9800 . ?

loop_
_geom_torsion_atom_site_label_1
_geom_torsion_atom_site_label_2
_geom_torsion_atom_site_label_3
_geom_torsion_atom_site_label_4
_geom_torsion
_geom_torsion_site_symmetry_1
_geom_torsion_site_symmetry_2
_geom_torsion_site_symmetry_3
_geom_torsion_site_symmetry_4
_geom_torsion_publ_flag
Ti1 O2 C1 O1 -178.4(2) . . . . ?
Ti1 O2 C1 C2 -0.9(3) . . . . ?
Ti1 O7 C24 O8 -177.0(2) . . . . ?
Ti1 O7 C24 C23 1.8(3) . . . . ?
Ti1 O6 C13 O5 169.6(2) . . . . ?
Ti1 O6 C13 C14 -9.8(3) . . . . ?
Ti1 O3 C12 O4 -174.3(2) . . . . ?
Ti1 O3 C12 C11 3.8(3) . . . . ?
Ti1 N3 C14 C13 -2.7(3) . . . . ?
Ti1 N3 C14 C15 177.9(2) . . . . ?
Ti1 N3 C18 C19 3.0(3) . . . . ?
Ti1 N3 C18 C17 -177.9(2) . . . . ?
Ti1 N4 C23 C22 179.2(2) . . . . ?
Ti1 N4 C23 C24 0.6(3) . . . . ?
Ti1 N4 C19 C18 -0.6(3) . . . . ?
Ti1 N4 C19 C20 -179.5(2) . . . . ?
Ti1 N2 C11 C10 178.6(2) . . . . ?
Ti1 N2 C11 C12 1.3(3) . . . . ?
Ti1 N2 C7 C6 0.1(3) . . . . ?
Ti1 N2 C7 C8 -178.67(19) . . . . ?
Ti1 N1 C2 C1 2.7(3) . . . . ?
Ti1 N1 C2 C3 -178.8(2) . . . . ?
Ti1 N1 C6 C7 0.3(3) . . . . ?
Ti1 N1 C6 C5 -179.90(18) . . . . ?
O2 C1 C2 N1 -1.3(3) . . . . ?
O2 C1 C2 C3 -179.7(2) . . . . ?
O1 C1 C2 N1 176.3(2) . . . . ?
O1 C1 C2 C3 -2.1(4) . . . . ?
N3 C14 C13 O6 7.3(3) . . . . ?
N3 C14 C13 O5 -172.1(3) . . . . ?
N3 C14 C15 C16 0.5(4) . . . . ?
N3 C18 C17 C16 -0.2(4) . . . . ?
N4 C23 C24 O7 -1.4(3) . . . . ?
N4 C23 C24 O8 177.5(3) . . . . ?
N4 C19 C18 N3 -1.4(3) . . . . ?
N4 C19 C18 C17 179.6(3) . . . . ?
N4 C19 C20 C21 1.1(4) . . . . ?
N2 C11 C10 C9 0.3(4) . . . . ?
N2 C11 C12 O4 175.1(2) . . . . ?
N2 C11 C12 O3 -3.0(3) . . . . ?
N2 C7 C6 N1 -0.2(3) . . . . ?
N2 C7 C6 C5 180.0(2) . . . . ?
N2 C7 C8 C9 -0.1(4) . . . . ?
N1 C2 C3 C4 -1.1(4) . . . . ?
N1 C6 C5 C4 -1.4(4) . . . . ?
C22 C23 C24 O7 -180.0(3) . . . . ?
C22 C23 C24 O8 -1.1(5) . . . . ?
C14 N3 C18 C19 -178.4(2) . . . . ?
C14 N3 C18 C17 0.7(4) . . . . ?
C13 C14 C15 C16 -178.9(3) . . . . ?
C11 N2 C7 C6 179.0(2) . . . . ?
C11 N2 C7 C8 0.3(4) . . . . ?
C23 N4 C19 C18 178.6(2) . . . . ?
C23 N4 C19 C20 -0.2(4) . . . . ?
C23 C22 C21 C20 1.3(5) . . . . ?
C1 C2 C3 C4 177.2(3) . . . . ?
C19 N4 C23 C22 -0.1(4) . . . . ?
C19 N4 C23 C24 -178.8(2) . . . . ?
C19 C18 C17 C16 178.7(3) . . . . ?
C19 C20 C21 C22 -1.7(5) . . . . ?
C2 N1 C6 C7 -179.1(2) . . . . ?
C2 N1 C6 C5 0.7(4) . . . . ?
C7 N2 C11 C10 -0.4(4) . . . . ?
C7 N2 C11 C12 -177.7(2) . . . . ?
C7 C6 C5 C4 178.3(3) . . . . ?
C6 N1 C2 C1 -177.8(2) . . . . ?
C6 N1 C2 C3 0.7(4) . . . . ?
C6 C7 C8 C9 -178.6(2) . . . . ?
C5 C4 C3 C2 0.3(4) . . . . ?
C10 C11 C12 O4 -2.1(4) . . . . ?
C10 C11 C12 O3 179.8(3) . . . . ?
C10 C9 C8 C7 0.0(4) . . . . ?
C18 N3 C14 C13 178.6(2) . . . . ?
C18 N3 C14 C15 -0.8(4) . . . . ?
C18 C19 C20 C21 -177.6(3) . . . . ?
C12 C11 C10 C9 177.2(2) . . . . ?
C20 C19 C18 N3 177.3(3) . . . . ?
C20 C19 C18 C17 -1.7(5) . . . . ?
C3 C4 C5 C6 1.0(4) . . . . ?
C15 C14 C13 O6 -173.3(3) . . . . ?
C15 C14 C13 O5 7.3(5) . . . . ?
C15 C16 C17 C18 -0.1(5) . . . . ?
C8 C9 C10 C11 -0.1(4) . . . . ?
C8 C7 C6 N1 178.4(3) . . . . ?
C8 C7 C6 C5 -1.3(4) . . . . ?
C21 C22 C23 N4 -0.4(4) . . . . ?
C21 C22 C23 C24 178.0(3) . . . . ?
C17 C16 C15 C14 0.0(5) . . . . ?

loop_
_publcif_info_exptl_table_extra_item
sin_theta_over_lambda_max

loop_
_publcif_info_exptl_table_header_item
?
